data_4084743
loop_
_publ_author_name
'Strinitz, Frank'
'Tucher, Johannes'
'Januszewski, Johanna A.'
'Waterloo, Andreas R.'
'Stegner, Philipp'
'F\"ortsch, Sebastian'
'H\"ubner, Eike'
'Tykwinski, Rik R.'
'Burzlaff, Nicolai'

_publ_section_title
;
 Carbon-Rich Ruthenium Allenylidene Complexes Bearing Heteroscorpionate
 Ligands
;
_journal_issue 19
_journal_name_full Organometallics
_journal_page_first 5129
_journal_paper_doi 10.1021/om5002777
_journal_volume 33
_journal_year 2014
_chemical_compound_source 'synthesis as described'
_chemical_formula_moiety 'C45 H38 Cl N4 O2 P Ru, H2 O'
_chemical_formula_sum 'C45 H40 Cl N4 O3 P Ru'
_chemical_formula_weight 852.3
_chemical_name_systematic
;
 ?
;
_space_group_IT_number 61
_symmetry_cell_setting orthorhombic
_symmetry_Int_Tables_number 61
_symmetry_space_group_name_Hall '-P 2ac 2ab'
_symmetry_space_group_name_H-M 'P b c a'
_atom_sites_solution_hydrogens geom
_atom_sites_solution_primary direct
_atom_sites_solution_secondary difmap
_audit_creation_date 2013-12-06T12:22:38-00:00
_audit_creation_method 'WinGX routine CIF_UPDATE'
_cell_angle_alpha 90
_cell_angle_beta 90
_cell_angle_gamma 90
_cell_formula_units_Z 8
_cell_length_a 15.534(3)
_cell_length_b 19.993(4)
_cell_length_c 24.814(5)
_cell_measurement_reflns_used 339
_cell_measurement_temperature 150(2)
_cell_measurement_theta_max 20
_cell_measurement_theta_min 6
_cell_measurement_wavelength 0.71073
_cell_volume 7707(3)
_computing_cell_refinement 'EVALCCD (Duisenberg, 2003)'
_computing_data_collection 'COLLECT (Bruker-Nonius, 2002)'
_computing_data_reduction 'EVALCCD (Duisenberg, 2003)'
_computing_molecular_graphics 'Ortep-3 for Windows (Farrugia, 1997)'
_computing_publication_material 'WinGX publication routines (Farrugia, 1999)'
_computing_structure_refinement 'SHELXL-97 (Sheldrick, 1997)'
_computing_structure_solution 'SHELXS-86 (Sheldrick, 1986)'
_diffrn_ambient_temperature 150(2)
_diffrn_detector_area_resol_mean 9
_diffrn_measured_fraction_theta_full 0.983
_diffrn_measured_fraction_theta_max 0.983
_diffrn_measurement_device_type 'Bruker-Nonius KappaCCD'
_diffrn_measurement_method
;
 \f- and \w-rotations with 1.60 \% and 192 sec per frame
;
_diffrn_radiation_monochromator graphite
_diffrn_radiation_probe x-ray
_diffrn_radiation_type MoK\a
_diffrn_radiation_wavelength 0.71073
_diffrn_reflns_av_R_equivalents 0.0492
_diffrn_reflns_av_unetI/netI 0.0331
_diffrn_reflns_limit_h_max 19
_diffrn_reflns_limit_h_min -19
_diffrn_reflns_limit_k_max 24
_diffrn_reflns_limit_k_min -24
_diffrn_reflns_limit_l_max 31
_diffrn_reflns_limit_l_min -30
_diffrn_reflns_number 62130
_diffrn_reflns_theta_full 26.5
_diffrn_reflns_theta_max 26.5
_diffrn_reflns_theta_min 6.21
_exptl_absorpt_coefficient_mu 0.565
_exptl_absorpt_correction_T_max 0.7454
_exptl_absorpt_correction_T_min 0.6459
_exptl_absorpt_correction_type multi-scan
_exptl_absorpt_process_details 'SADABS, Bruker-AXS, 2002'
_exptl_crystal_colour brown
_exptl_crystal_density_diffrn 1.469
_exptl_crystal_density_method 'not measured'
_exptl_crystal_description block
_exptl_crystal_F_000 3504
_exptl_crystal_size_max 0.32
_exptl_crystal_size_mid 0.141
_exptl_crystal_size_min 0.094
_refine_diff_density_max 0.819
_refine_diff_density_min -0.523
_refine_diff_density_rms 0.079
_refine_ls_extinction_method none
_refine_ls_goodness_of_fit_ref 1.172
_refine_ls_hydrogen_treatment mixed
_refine_ls_matrix_type full
_refine_ls_number_parameters 506
_refine_ls_number_reflns 7851
_refine_ls_number_restraints 0
_refine_ls_restrained_S_all 1.172
_refine_ls_R_factor_all 0.0622
_refine_ls_R_factor_gt 0.0389
_refine_ls_shift/su_max 0.002
_refine_ls_shift/su_mean 0
_refine_ls_structure_factor_coef Fsqd
_refine_ls_weighting_details 'calc w=1/[\s^2^(Fo^2^)+(0.0116P)^2^+17.0595P] where P=(Fo^2^+2Fc^2^)/3'
_refine_ls_weighting_scheme calc
_refine_ls_wR_factor_gt 0.0762
_refine_ls_wR_factor_ref 0.0855
_reflns_number_gt 6066
_reflns_number_total 7851
_reflns_threshold_expression >2sigma(I)
_cod_data_source_file om5002777_si_002.cif
_cod_data_source_block compound7a
_cod_database_code 4084743

loop_
_symmetry_equiv_pos_as_xyz
'x, y, z'
'-x+1/2, -y, z+1/2'
'x+1/2, -y+1/2, -z'
'-x, y+1/2, -z+1/2'
'-x, -y, -z'
'x-1/2, y, -z-1/2'
'-x-1/2, y-1/2, z'
'x, -y-1/2, z-1/2'

loop_
_atom_site_label
_atom_site_type_symbol
_atom_site_fract_x
_atom_site_fract_y
_atom_site_fract_z
_atom_site_U_iso_or_equiv
_atom_site_adp_type
_atom_site_occupancy
_atom_site_symmetry_multiplicity
_atom_site_calc_flag
_atom_site_refinement_flags
C1 C 0.48696(19) 0.14502(15) 0.74985(13) 0.0205(6) Uani 1 1 d .
H1 H 0.4955 0.1174 0.7821 0.025 Uiso 1 1 calc R
C2 C 0.4098(2) 0.11611(16) 0.71864(12) 0.0215(7) Uani 1 1 d .
C11 C 0.6805(2) 0.19514(19) 0.60070(14) 0.0325(8) Uani 1 1 d .
H11A H 0.6322 0.2083 0.579 0.049 Uiso 1 1 calc R
H11B H 0.7142 0.1627 0.5816 0.049 Uiso 1 1 calc R
H11C H 0.7153 0.2336 0.6085 0.049 Uiso 1 1 calc R
C12 C 0.6489(2) 0.16547(16) 0.65197(13) 0.0249(7) Uani 1 1 d .
C13 C 0.6948(2) 0.12697(17) 0.68882(14) 0.0275(7) Uani 1 1 d .
H13 H 0.7518 0.1133 0.6854 0.033 Uiso 1 1 calc R
C14 C 0.6416(2) 0.11297(16) 0.73079(13) 0.0258(7) Uani 1 1 d .
C15 C 0.6563(2) 0.0752(2) 0.78165(16) 0.0388(9) Uani 1 1 d .
H15A H 0.7123 0.055 0.7808 0.058 Uiso 1 1 calc R
H15B H 0.6132 0.0411 0.7853 0.058 Uiso 1 1 calc R
H15C H 0.6528 0.1053 0.8117 0.058 Uiso 1 1 calc R
C21 C 0.4264(2) 0.38394(17) 0.73681(14) 0.0295(8) Uani 1 1 d .
H21A H 0.4445 0.3845 0.6998 0.044 Uiso 1 1 calc R
H21B H 0.4576 0.4174 0.7566 0.044 Uiso 1 1 calc R
H21C H 0.3659 0.3932 0.7388 0.044 Uiso 1 1 calc R
C22 C 0.4439(2) 0.31722(16) 0.76034(12) 0.0231(7) Uani 1 1 d .
C23 C 0.4517(2) 0.30227(18) 0.81516(13) 0.0324(8) Uani 1 1 d .
H23 H 0.4464 0.3321 0.8437 0.039 Uiso 1 1 calc R
C24 C 0.4684(2) 0.23559(17) 0.81876(13) 0.0313(8) Uani 1 1 d .
C25 C 0.4870(4) 0.1923(2) 0.86597(14) 0.0570(13) Uani 1 1 d .
H25A H 0.4544 0.1517 0.8632 0.085 Uiso 1 1 calc R
H25B H 0.4714 0.2153 0.8985 0.085 Uiso 1 1 calc R
H25C H 0.5474 0.1818 0.8668 0.085 Uiso 1 1 calc R
C31 C 0.26141(19) 0.31772(16) 0.66856(12) 0.0204(6) Uani 1 1 d .
C32 C 0.2482(2) 0.27863(16) 0.71464(12) 0.0230(7) Uani 1 1 d .
H32 H 0.2757 0.2375 0.7181 0.028 Uiso 1 1 calc R
C33 C 0.1941(2) 0.30129(17) 0.75512(14) 0.0280(7) Uani 1 1 d .
H33 H 0.1844 0.2749 0.7854 0.034 Uiso 1 1 calc R
C34 C 0.1545(2) 0.36260(18) 0.75076(14) 0.0303(8) Uani 1 1 d .
H34 H 0.1201 0.3782 0.7787 0.036 Uiso 1 1 calc R
C35 C 0.1656(2) 0.40081(18) 0.70530(14) 0.0310(8) Uani 1 1 d .
H35 H 0.1378 0.4418 0.7022 0.037 Uiso 1 1 calc R
C36 C 0.2183(2) 0.37811(17) 0.66409(14) 0.0275(7) Uani 1 1 d .
H36 H 0.2247 0.4037 0.6331 0.033 Uiso 1 1 calc R
C41 C 0.35303(19) 0.35137(16) 0.56967(13) 0.0219(7) Uani 1 1 d .
C42 C 0.3801(2) 0.41349(17) 0.58842(15) 0.0292(8) Uani 1 1 d .
H42 H 0.3818 0.4214 0.6253 0.035 Uiso 1 1 calc R
C43 C 0.4044(2) 0.46347(18) 0.55356(17) 0.0351(9) Uani 1 1 d .
H43 H 0.4228 0.5045 0.567 0.042 Uiso 1 1 calc R
C44 C 0.4018(2) 0.4530(2) 0.49878(17) 0.0397(10) Uani 1 1 d .
H44 H 0.4174 0.487 0.4751 0.048 Uiso 1 1 calc R
C45 C 0.3760(2) 0.3923(2) 0.47937(15) 0.0397(10) Uani 1 1 d .
H45 H 0.3737 0.3853 0.4423 0.048 Uiso 1 1 calc R
C46 C 0.3528(2) 0.34064(19) 0.51452(14) 0.0306(8) Uani 1 1 d .
H46 H 0.3373 0.299 0.5008 0.037 Uiso 1 1 calc R
C51 C 0.24949(18) 0.23347(16) 0.57990(11) 0.0188(6) Uani 1 1 d .
C52 C 0.18325(19) 0.26497(17) 0.55167(13) 0.0260(7) Uani 1 1 d .
H52 H 0.1806 0.3114 0.5508 0.031 Uiso 1 1 calc R
C53 C 0.1215(2) 0.22781(19) 0.52493(13) 0.0303(8) Uani 1 1 d .
H53 H 0.0783 0.2494 0.5057 0.036 Uiso 1 1 calc R
C54 C 0.1237(2) 0.15910(19) 0.52659(14) 0.0316(8) Uani 1 1 d .
H54 H 0.0827 0.1341 0.5081 0.038 Uiso 1 1 calc R
C55 C 0.1872(2) 0.12766(18) 0.55597(15) 0.0332(8) Uani 1 1 d .
H55 H 0.188 0.0812 0.5582 0.04 Uiso 1 1 calc R
C56 C 0.2501(2) 0.16475(17) 0.58231(13) 0.0261(7) Uani 1 1 d .
H56 H 0.293 0.1429 0.6017 0.031 Uiso 1 1 calc R
C61 C 0.45620(19) 0.19081(15) 0.57660(12) 0.0187(6) Uani 1 1 d .
C62 C 0.4545(2) 0.16115(16) 0.53242(12) 0.0211(6) Uani 1 1 d .
C63 C 0.4565(2) 0.12212(15) 0.48792(12) 0.0198(6) Uani 1 1 d .
C64 C 0.52813(19) 0.07811(15) 0.47227(12) 0.0199(7) Uani 1 1 d .
C65 C 0.5054(2) 0.04361(15) 0.42499(12) 0.0222(7) Uani 1 1 d .
C66 C 0.4175(2) 0.06318(16) 0.41042(12) 0.0228(7) Uani 1 1 d .
C67 C 0.3894(2) 0.11260(16) 0.44676(12) 0.0216(7) Uani 1 1 d .
C71 C 0.6071(2) 0.06795(17) 0.49645(14) 0.0262(7) Uani 1 1 d .
H71 H 0.6211 0.0894 0.5285 0.031 Uiso 1 1 calc R
C72 C 0.6646(2) 0.02513(17) 0.47177(16) 0.0324(8) Uani 1 1 d .
H72 H 0.7183 0.0178 0.4872 0.039 Uiso 1 1 calc R
C73 C 0.6431(2) -0.00709(17) 0.42414(16) 0.0355(9) Uani 1 1 d .
H73 H 0.6835 -0.0345 0.4075 0.043 Uiso 1 1 calc R
C74 C 0.5631(2) 0.00067(16) 0.40091(14) 0.0292(8) Uani 1 1 d .
H74 H 0.5485 -0.0225 0.3697 0.035 Uiso 1 1 calc R
C75 C 0.3639(2) 0.04118(18) 0.36987(14) 0.0329(8) Uani 1 1 d .
H75 H 0.3819 0.0083 0.3459 0.039 Uiso 1 1 calc R
C76 C 0.2827(3) 0.0692(2) 0.36569(16) 0.0446(10) Uani 1 1 d .
H76 H 0.2455 0.0544 0.3388 0.054 Uiso 1 1 calc R
C77 C 0.2559(2) 0.1187(2) 0.40065(16) 0.0419(10) Uani 1 1 d .
H77 H 0.2015 0.1374 0.3966 0.05 Uiso 1 1 calc R
C78 C 0.3092(2) 0.14071(18) 0.44183(14) 0.0304(8) Uani 1 1 d .
H78 H 0.291 0.1738 0.4656 0.036 Uiso 1 1 calc R
Cl1 Cl 0.54016(5) 0.32210(4) 0.62416(3) 0.02559(17) Uani 1 1 d .
N11 N 0.56857(16) 0.17501(13) 0.66974(10) 0.0207(6) Uani 1 1 d .
N12 N 0.56483(16) 0.14186(13) 0.71834(10) 0.0216(6) Uani 1 1 d .
N21 N 0.45385(16) 0.26214(12) 0.73103(9) 0.0193(5) Uani 1 1 d .
N22 N 0.46970(16) 0.21211(13) 0.76739(10) 0.0211(6) Uani 1 1 d .
O1 O 0.38418(13) 0.14840(11) 0.67712(8) 0.0208(5) Uani 1 1 d .
O2 O 0.37709(15) 0.06446(11) 0.73585(9) 0.0306(5) Uani 1 1 d .
O3 O 0.4422(3) 0.0163(2) 0.83770(16) 0.0806(12) Uani 1 1 d .
P1 P 0.33026(5) 0.28271(4) 0.61627(3) 0.01798(17) Uani 1 1 d .
Ru1 Ru 0.453670(15) 0.228940(12) 0.645191(9) 0.01665(7) Uani 1 1 d .
H100 H 0.415(2) 0.0173(18) 0.8063(15) 0.025 Uiso 1 1 d .
H101 H 0.489(2) 0.0235(17) 0.8608(15) 0.025 Uiso 1 1 d .

loop_
_atom_site_aniso_label
_atom_site_aniso_U_11
_atom_site_aniso_U_22
_atom_site_aniso_U_33
_atom_site_aniso_U_23
_atom_site_aniso_U_13
_atom_site_aniso_U_12
C1 0.0197(15) 0.0254(17) 0.0163(15) 0.0012(13) -0.0017(12) 0.0013(13)
C2 0.0198(16) 0.0239(17) 0.0206(16) -0.0042(13) 0.0016(13) 0.0034(13)
C11 0.0241(18) 0.045(2) 0.0284(19) -0.0031(16) 0.0055(14) 0.0013(16)
C12 0.0241(16) 0.0241(17) 0.0266(18) -0.0055(14) 0.0002(14) 0.0027(13)
C13 0.0173(16) 0.0282(19) 0.037(2) -0.0044(15) -0.0026(14) 0.0048(14)
C14 0.0215(16) 0.0258(18) 0.0302(18) -0.0021(14) -0.0077(14) 0.0021(14)
C15 0.0267(19) 0.045(2) 0.044(2) 0.0122(18) -0.0074(17) 0.0050(17)
C21 0.0332(19) 0.0269(18) 0.0284(19) -0.0063(14) -0.0037(15) 0.0012(15)
C22 0.0219(16) 0.0259(17) 0.0217(16) -0.0056(13) 0.0006(13) 0.0003(14)
C23 0.045(2) 0.0320(19) 0.0199(16) -0.0083(14) 0.0000(16) 0.0019(17)
C24 0.049(2) 0.0303(19) 0.0143(15) -0.0028(14) -0.0013(15) -0.0003(17)
C25 0.109(4) 0.047(3) 0.0150(19) 0.0000(17) -0.005(2) 0.007(3)
C31 0.0174(15) 0.0224(16) 0.0215(16) -0.0024(13) -0.0008(12) 0.0005(13)
C32 0.0196(15) 0.0220(17) 0.0276(17) 0.0009(14) 0.0025(13) 0.0009(13)
C33 0.0257(17) 0.0345(19) 0.0240(18) 0.0042(15) 0.0055(14) -0.0027(15)
C34 0.0256(18) 0.040(2) 0.0257(18) -0.0070(16) 0.0037(14) 0.0053(16)
C35 0.0284(18) 0.0280(19) 0.036(2) -0.0006(15) 0.0038(15) 0.0107(15)
C36 0.0284(18) 0.0303(19) 0.0237(17) 0.0036(14) 0.0011(14) 0.0055(15)
C41 0.0147(15) 0.0256(17) 0.0254(17) 0.0068(13) 0.0016(13) 0.0021(13)
C42 0.0240(17) 0.0273(19) 0.036(2) 0.0070(15) -0.0038(15) 0.0019(14)
C43 0.0218(18) 0.0271(19) 0.056(3) 0.0110(17) -0.0036(16) -0.0012(15)
C44 0.0215(18) 0.042(2) 0.056(3) 0.025(2) 0.0096(17) -0.0014(16)
C45 0.032(2) 0.057(3) 0.030(2) 0.0146(18) 0.0146(16) 0.0048(19)
C46 0.0271(18) 0.037(2) 0.0280(18) 0.0031(15) 0.0084(14) -0.0005(15)
C51 0.0152(14) 0.0252(17) 0.0159(14) 0.0006(13) -0.0003(11) -0.0011(13)
C52 0.0208(16) 0.0271(18) 0.0302(18) 0.0078(15) -0.0031(13) 0.0016(14)
C53 0.0196(16) 0.046(2) 0.0254(17) 0.0101(16) -0.0047(13) 0.0032(16)
C54 0.0195(17) 0.048(2) 0.0275(18) -0.0048(16) -0.0022(14) -0.0039(16)
C55 0.0242(18) 0.0282(19) 0.047(2) -0.0095(17) -0.0056(16) 0.0003(15)
C56 0.0176(15) 0.0309(19) 0.0297(18) -0.0032(14) -0.0052(14) 0.0024(14)
C61 0.0142(13) 0.0206(16) 0.0214(15) 0.0018(12) -0.0003(12) 0.0004(13)
C62 0.0189(15) 0.0278(17) 0.0167(15) 0.0006(12) 0.0029(13) -0.0020(14)
C63 0.0214(15) 0.0219(16) 0.0161(14) 0.0037(12) 0.0036(13) -0.0034(14)
C64 0.0241(17) 0.0172(15) 0.0184(15) 0.0032(12) 0.0050(12) -0.0014(12)
C65 0.0299(18) 0.0167(16) 0.0201(16) 0.0048(12) 0.0046(13) -0.0020(13)
C66 0.0309(17) 0.0221(17) 0.0153(15) 0.0034(13) 0.0000(13) -0.0019(14)
C67 0.0237(16) 0.0230(17) 0.0182(16) 0.0021(13) 0.0004(12) -0.0012(13)
C71 0.0255(17) 0.0253(18) 0.0279(18) 0.0049(14) 0.0008(14) -0.0032(14)
C72 0.0224(17) 0.0255(19) 0.049(2) 0.0103(16) 0.0011(16) 0.0031(14)
C73 0.034(2) 0.0235(19) 0.049(2) 0.0038(16) 0.0142(17) 0.0088(16)
C74 0.041(2) 0.0193(17) 0.0273(18) -0.0001(14) 0.0083(15) 0.0020(15)
C75 0.045(2) 0.0305(19) 0.0230(18) -0.0039(14) -0.0071(15) -0.0037(17)
C76 0.044(2) 0.049(2) 0.041(2) -0.0031(19) -0.0244(18) -0.0028(19)
C77 0.0285(19) 0.047(2) 0.050(2) 0.001(2) -0.0145(18) 0.0059(18)
C78 0.0279(18) 0.033(2) 0.0301(19) -0.0019(15) -0.0026(15) 0.0043(15)
Cl1 0.0185(4) 0.0326(4) 0.0257(4) 0.0027(3) 0.0003(3) -0.0031(3)
N11 0.0177(13) 0.0280(15) 0.0164(13) -0.0014(11) -0.0009(10) 0.0025(11)
N12 0.0179(13) 0.0273(15) 0.0195(13) 0.0006(11) -0.0022(10) 0.0008(11)
N21 0.0199(12) 0.0233(14) 0.0148(12) -0.0009(10) -0.0005(11) 0.0000(11)
N22 0.0259(14) 0.0236(14) 0.0138(12) 0.0003(10) -0.0024(10) 0.0001(11)
O1 0.0159(10) 0.0274(12) 0.0192(11) -0.0022(9) -0.0016(8) -0.0011(9)
O2 0.0310(13) 0.0266(13) 0.0341(14) 0.0054(11) -0.0051(11) -0.0053(10)
O3 0.101(3) 0.085(3) 0.056(2) 0.005(2) -0.028(2) -0.020(2)
P1 0.0163(4) 0.0216(4) 0.0161(4) 0.0012(3) 0.0013(3) 0.0008(3)
Ru1 0.01421(11) 0.02308(13) 0.01267(11) -0.00185(10) 0.00026(9) 0.00110(10)

loop_
_atom_type_symbol
_atom_type_description
_atom_type_scat_dispersion_real
_atom_type_scat_dispersion_imag
_atom_type_scat_source
C C 0.0033 0.0016 'International Tables Vol C Tables 4.2.6.8 and 6.1.1.4'
H H 0 0 'International Tables Vol C Tables 4.2.6.8 and 6.1.1.4'
Cl Cl 0.1484 0.1585 'International Tables Vol C Tables 4.2.6.8 and 6.1.1.4'
N N 0.0061 0.0033 'International Tables Vol C Tables 4.2.6.8 and 6.1.1.4'
O O 0.0106 0.006 'International Tables Vol C Tables 4.2.6.8 and 6.1.1.4'
P P 0.1023 0.0942 'International Tables Vol C Tables 4.2.6.8 and 6.1.1.4'
Ru Ru -1.2594 0.8363 'International Tables Vol C Tables 4.2.6.8 and 6.1.1.4'

loop_
_geom_angle_atom_site_label_1
_geom_angle_atom_site_label_2
_geom_angle_atom_site_label_3
_geom_angle
N22 C1 N12 111.2(3)
N22 C1 C2 111.0(2)
N12 C1 C2 111.3(2)
O2 C2 O1 125.2(3)
O2 C2 C1 117.6(3)
O1 C2 C1 117.2(3)
N11 C12 C13 109.9(3)
N11 C12 C11 122.2(3)
C13 C12 C11 127.9(3)
C14 C13 C12 107.8(3)
C13 C14 N12 105.8(3)
C13 C14 C15 131.4(3)
N12 C14 C15 122.8(3)
N21 C22 C23 110.2(3)
N21 C22 C21 123.5(3)
C23 C22 C21 126.3(3)
C24 C23 C22 106.8(3)
N22 C24 C23 106.3(3)
N22 C24 C25 122.4(3)
C23 C24 C25 131.3(3)
C36 C31 C32 118.8(3)
C36 C31 P1 124.2(2)
C32 C31 P1 116.9(2)
C33 C32 C31 119.9(3)
C34 C33 C32 120.4(3)
C35 C34 C33 120.3(3)
C34 C35 C36 119.9(3)
C31 C36 C35 120.8(3)
C46 C41 C42 118.0(3)
C46 C41 P1 120.5(3)
C42 C41 P1 121.1(3)
C43 C42 C41 121.4(3)
C42 C43 C44 120.2(4)
C45 C44 C43 119.5(3)
C44 C45 C46 120.8(4)
C41 C46 C45 120.1(4)
C56 C51 C52 118.6(3)
C56 C51 P1 120.7(2)
C52 C51 P1 120.6(2)
C53 C52 C51 120.7(3)
C54 C53 C52 120.4(3)
C53 C54 C55 119.2(3)
C54 C55 C56 120.6(3)
C51 C56 C55 120.5(3)
C62 C61 Ru1 175.1(3)
C61 C62 C63 172.7(3)
C62 C63 C64 125.4(3)
C62 C63 C67 128.7(3)
C64 C63 C67 106.0(3)
C71 C64 C65 120.9(3)
C71 C64 C63 130.2(3)
C65 C64 C63 108.9(3)
C74 C65 C64 120.3(3)
C74 C65 C66 131.7(3)
C64 C65 C66 108.0(3)
C75 C66 C67 120.3(3)
C75 C66 C65 131.1(3)
C67 C66 C65 108.5(3)
C78 C67 C66 120.8(3)
C78 C67 C63 130.7(3)
C66 C67 C63 108.4(3)
C64 C71 C72 118.2(3)
C71 C72 C73 120.7(3)
C74 C73 C72 121.4(3)
C65 C74 C73 118.4(3)
C66 C75 C76 118.5(3)
C77 C76 C75 121.2(3)
C76 C77 C78 120.7(3)
C67 C78 C77 118.5(3)
C12 N11 N12 105.0(2)
C12 N11 Ru1 138.2(2)
N12 N11 Ru1 116.72(18)
C14 N12 N11 111.5(2)
C14 N12 C1 129.1(3)
N11 N12 C1 119.3(2)
C22 N21 N22 105.4(2)
C22 N21 Ru1 140.3(2)
N22 N21 Ru1 114.33(17)
C24 N22 N21 111.3(3)
C24 N22 C1 127.6(3)
N21 N22 C1 121.1(2)
C2 O1 Ru1 122.18(19)
C31 P1 C41 105.98(15)
C31 P1 C51 98.93(14)
C41 P1 C51 102.96(14)
C31 P1 Ru1 116.39(10)
C41 P1 Ru1 112.63(10)
C51 P1 Ru1 118.09(10)
C61 Ru1 O1 92.39(11)
C61 Ru1 N11 92.04(11)
O1 Ru1 N11 86.32(9)
C61 Ru1 N21 173.06(11)
O1 Ru1 N21 82.43(9)
N11 Ru1 N21 83.05(9)
C61 Ru1 P1 85.66(9)
O1 Ru1 P1 92.72(6)
N11 Ru1 P1 177.47(7)
N21 Ru1 P1 99.15(7)
C61 Ru1 Cl1 96.26(9)
O1 Ru1 Cl1 170.39(6)
N11 Ru1 Cl1 89.19(7)
N21 Ru1 Cl1 88.60(7)
P1 Ru1 Cl1 92.09(3)

loop_
_geom_bond_atom_site_label_1
_geom_bond_atom_site_label_2
_geom_bond_distance
C1 N22 1.435(4)
C1 N12 1.442(4)
C1 C2 1.540(4)
C2 O2 1.227(4)
C2 O1 1.279(4)
C11 C12 1.487(5)
C12 N11 1.338(4)
C12 C13 1.392(5)
C13 C14 1.359(5)
C14 N12 1.361(4)
C14 C15 1.488(5)
C21 C22 1.481(5)
C22 N21 1.329(4)
C22 C23 1.398(4)
C23 C24 1.361(5)
C24 N22 1.359(4)
C24 C25 1.485(5)
C31 C36 1.385(4)
C31 C32 1.400(4)
C31 P1 1.821(3)
C32 C33 1.386(4)
C33 C34 1.376(5)
C34 C35 1.373(5)
C35 C36 1.386(5)
C41 C46 1.385(5)
C41 C42 1.391(5)
C41 P1 1.830(3)
C42 C43 1.375(5)
C43 C44 1.376(6)
C44 C45 1.365(6)
C45 C46 1.399(5)
C51 C56 1.375(5)
C51 C52 1.395(4)
C51 P1 1.833(3)
C52 C53 1.383(5)
C53 C54 1.375(5)
C54 C55 1.379(5)
C55 C56 1.390(5)
C61 C62 1.247(4)
C61 Ru1 1.865(3)
C62 C63 1.352(4)
C63 C64 1.470(4)
C63 C67 1.472(4)
C64 C71 1.380(4)
C64 C65 1.406(4)
C65 C74 1.378(4)
C65 C66 1.466(5)
C66 C75 1.378(5)
C66 C67 1.407(4)
C67 C78 1.373(4)
C71 C72 1.381(5)
C72 C73 1.387(5)
C73 C74 1.378(5)
C75 C76 1.384(5)
C76 C77 1.380(6)
C77 C78 1.388(5)
Cl1 Ru1 2.3552(9)
N11 N12 1.377(3)
N11 Ru1 2.172(2)
N21 N22 1.369(3)
N21 Ru1 2.231(2)
O1 Ru1 2.094(2)
P1 Ru1 2.3121(9)
